data_7157056
loop_
_publ_author_name
'Pan, Jin-Long'
'Liu, Tuan-Qing'
'Chen, Chao'
'Li, Quan-Zhe'
'Jiang, Wei'
'Ding, Tong-Mei'
'Yan, Zhi-Qiang'
'Zhu, Guo-Dong'

_publ_section_title
;
 Rhodium(iii)-catalysed cascade [3 + 2] annulation of N-aryloxyacetamides
 with 3-(hetero)arylpropiolic acids: synthesis of benzofuran-2(3H)-ones.
;
_journal_issue 37
_journal_name_full 'Organic &amp; biomolecular chemistry'
_journal_page_first 8589
_journal_page_last 8600
_journal_paper_doi 10.1039/c9ob01553a
_journal_volume 17
_journal_year 2019
_chemical_formula_moiety 'C15 H11 N O2'
_chemical_formula_sum 'C15 H11 N O2'
_chemical_formula_weight 237.25
_space_group_crystal_system monoclinic
_space_group_IT_number 14
_space_group_name_Hall '-P 2ybc'
_space_group_name_H-M_alt 'P 1 21/c 1'
_symmetry_space_group_name_Hall '-P 2ybc'
_symmetry_space_group_name_H-M 'P 1 21/c 1'
_atom_sites_solution_hydrogens geom
_audit_creation_method SHELXL-2014/7
_audit_update_record
;
2019-05-24 deposited with the CCDC.    2019-08-30 downloaded from the CCDC.
;
_cell_angle_alpha 90
_cell_angle_beta 98.861(13)
_cell_angle_gamma 90
_cell_formula_units_Z 8
_cell_length_a 10.4160(16)
_cell_length_b 20.705(3)
_cell_length_c 10.7592(19)
_cell_measurement_reflns_used 9842
_cell_measurement_temperature 173(2)
_cell_measurement_theta_max 68.29
_cell_measurement_theta_min 4.27
_cell_volume 2292.7(6)
_computing_structure_refinement 'SHELXL-2014/7 (Sheldrick, 2014)'
_diffrn_ambient_temperature 173(2)
_diffrn_measured_fraction_theta_full 0.999
_diffrn_measured_fraction_theta_max 0.998
_diffrn_measurement_device_type 'Bruker D8 Venture'
_diffrn_measurement_method '\f and \w scans'
_diffrn_radiation_type CuK\a
_diffrn_radiation_wavelength 1.54178
_diffrn_reflns_av_R_equivalents 0.0262
_diffrn_reflns_av_unetI/netI 0.0129
_diffrn_reflns_Laue_measured_fraction_full 0.999
_diffrn_reflns_Laue_measured_fraction_max 0.998
_diffrn_reflns_limit_h_max 12
_diffrn_reflns_limit_h_min -12
_diffrn_reflns_limit_k_max 24
_diffrn_reflns_limit_k_min -24
_diffrn_reflns_limit_l_max 12
_diffrn_reflns_limit_l_min -12
_diffrn_reflns_number 35764
_diffrn_reflns_point_group_measured_fraction_full 0.999
_diffrn_reflns_point_group_measured_fraction_max 0.998
_diffrn_reflns_theta_full 67.679
_diffrn_reflns_theta_max 68.298
_diffrn_reflns_theta_min 4.270
_exptl_absorpt_coefficient_mu 0.746
_exptl_crystal_colour colorless
_exptl_crystal_density_diffrn 1.375
_exptl_crystal_description block
_exptl_crystal_F_000 992
_exptl_crystal_size_max 0.220
_exptl_crystal_size_mid 0.200
_exptl_crystal_size_min 0.170
_exptl_transmission_factor_max 0.7531
_exptl_transmission_factor_min 0.6924
_refine_diff_density_max 0.231
_refine_diff_density_min -0.161
_refine_diff_density_rms 0.033
_refine_ls_extinction_coef 0.0028(2)
_refine_ls_extinction_expression Fc^*^=kFc[1+0.001xFc^2^\l^3^/sin(2\q)]^-1/4^
_refine_ls_extinction_method 'SHELXL-2014/7 (Sheldrick 2014'
_refine_ls_goodness_of_fit_ref 0.678
_refine_ls_hydrogen_treatment constr
_refine_ls_matrix_type full
_refine_ls_number_parameters 326
_refine_ls_number_reflns 4198
_refine_ls_number_restraints 0
_refine_ls_restrained_S_all 0.678
_refine_ls_R_factor_all 0.0338
_refine_ls_R_factor_gt 0.0309
_refine_ls_shift/su_max 0.001
_refine_ls_shift/su_mean 0.000
_refine_ls_structure_factor_coef Fsqd
_refine_ls_weighting_details 'w=1/[\s^2^(Fo^2^)+(0.0702P)^2^+1.8990P] where P=(Fo^2^+2Fc^2^)/3'
_refine_ls_weighting_scheme calc
_refine_ls_wR_factor_gt 0.0836
_refine_ls_wR_factor_ref 0.0872
_reflns_Friedel_coverage 0.000
_reflns_number_gt 3873
_reflns_number_total 4198
_reflns_threshold_expression 'I > 2\s(I)'
_cod_data_source_file c9ob01553a2.cif
_cod_data_source_block t_a
_cod_depositor_comments 'Adding full bibliography for 7157056.cif.'
_cod_original_cell_volume 2292.6(6)
_cod_database_code 7157056
_shelx_shelxl_version_number 2014/7
_shelx_space_group_comment
;
The symmetry employed for this shelxl refinement is uniquely defined
by the following loop, which should always be used as a source of
symmetry information in preference to the above space-group names.
They are only intended as comments.
;
_shelx_estimated_absorpt_t_min 0.853
_shelx_estimated_absorpt_t_max 0.884

loop_
_space_group_symop_operation_xyz
'x, y, z'
'-x, y+1/2, -z+1/2'
'-x, -y, -z'
'x, -y-1/2, z-1/2'

loop_
_atom_site_label
_atom_site_type_symbol
_atom_site_fract_x
_atom_site_fract_y
_atom_site_fract_z
_atom_site_U_iso_or_equiv
_atom_site_adp_type
_atom_site_occupancy
_atom_site_site_symmetry_order
_atom_site_calc_flag
_atom_site_refinement_flags_posn
_atom_site_refinement_flags_adp
C7 C 0.94413(11) 0.34466(5) 0.51003(10) 0.0206(2) Uani 1 1 d . .
C6 C 0.98171(11) 0.28344(5) 0.57169(10) 0.0214(2) Uani 1 1 d . .
O5 O 0.56771(8) 0.49786(4) 0.34408(8) 0.0300(2) Uani 1 1 d . .
C5 C 0.91849(11) 0.23112(6) 0.61714(11) 0.0245(2) Uani 1 1 d . .
H5 H 0.8263 0.2289 0.6043 0.029 Uiso 1 1 calc R U
O4 O 0.60700(7) 0.54774(4) 0.16733(8) 0.0269(2) Uani 1 1 d . .
C4 C 0.99251(12) 0.18216(6) 0.68167(12) 0.0293(3) Uani 1 1 d . .
H4 H 0.9497 0.1465 0.7130 0.035 Uiso 1 1 calc R U
C3 C 1.12740(13) 0.18411(6) 0.70143(13) 0.0341(3) Uani 1 1 d . .
H3 H 1.1753 0.1498 0.7452 0.041 Uiso 1 1 calc R U
O2 O 1.08346(8) 0.43278(4) 0.46390(8) 0.0304(2) Uani 1 1 d . .
N2 N 0.30105(10) 0.47924(5) 0.34361(10) 0.0270(2) Uani 1 1 d . .
H2A H 0.3782 0.4631 0.3717 0.032 Uiso 1 1 calc R U
H2B H 0.2334 0.4676 0.3782 0.032 Uiso 1 1 calc R U
C2 C 1.19285(12) 0.23590(7) 0.65759(13) 0.0332(3) Uani 1 1 d . .
H2 H 1.2851 0.2381 0.6704 0.040 Uiso 1 1 calc R U
O1 O 1.16747(8) 0.34033(4) 0.55198(8) 0.0292(2) Uani 1 1 d . .
N1 N 0.81396(9) 0.43397(5) 0.42977(10) 0.0254(2) Uani 1 1 d . .
H1A H 0.8844 0.4575 0.4304 0.030 Uiso 1 1 calc R U
H1B H 0.7370 0.4508 0.4037 0.030 Uiso 1 1 calc R U
C1 C 1.11745(11) 0.28383(6) 0.59474(11) 0.0253(3) Uani 1 1 d . .
C8 C 1.06297(11) 0.37879(6) 0.50368(11) 0.0233(2) Uani 1 1 d . .
C9 C 0.82383(11) 0.37291(5) 0.46815(10) 0.0204(2) Uani 1 1 d . .
C10 C 0.69924(11) 0.33702(6) 0.46186(10) 0.0225(2) Uani 1 1 d . .
C11 C 0.68281(12) 0.27736(6) 0.40178(12) 0.0282(3) Uani 1 1 d . .
H11 H 0.7530 0.2582 0.3684 0.034 Uiso 1 1 calc R U
C12 C 0.56385(13) 0.24587(7) 0.39066(14) 0.0381(3) Uani 1 1 d . .
H12 H 0.5525 0.2055 0.3485 0.046 Uiso 1 1 calc R U
C13 C 0.46168(13) 0.27318(7) 0.44078(14) 0.0406(4) Uani 1 1 d . .
H13 H 0.3808 0.2513 0.4338 0.049 Uiso 1 1 calc R U
C14 C 0.47748(12) 0.33224(7) 0.50082(13) 0.0375(3) Uani 1 1 d . .
H14 H 0.4076 0.3507 0.5358 0.045 Uiso 1 1 calc R U
C15 C 0.59519(11) 0.36465(7) 0.51013(11) 0.0287(3) Uani 1 1 d . .
H15 H 0.6049 0.4058 0.5495 0.034 Uiso 1 1 calc R U
C16 C 0.53121(11) 0.57519(5) 0.06309(11) 0.0233(2) Uani 1 1 d . .
C17 C 0.58001(12) 0.60011(6) -0.03880(12) 0.0280(3) Uani 1 1 d . .
H17 H 0.6706 0.6004 -0.0424 0.034 Uiso 1 1 calc R U
C18 C 0.49016(12) 0.62486(6) -0.13600(11) 0.0291(3) Uani 1 1 d . .
H18 H 0.5192 0.6433 -0.2076 0.035 Uiso 1 1 calc R U
C19 C 0.35791(12) 0.62276(6) -0.12920(11) 0.0276(3) Uani 1 1 d . .
H19 H 0.2981 0.6396 -0.1970 0.033 Uiso 1 1 calc R U
C20 C 0.31093(11) 0.59676(6) -0.02622(11) 0.0244(2) Uani 1 1 d . .
H20 H 0.2202 0.5953 -0.0238 0.029 Uiso 1 1 calc R U
C21 C 0.39930(11) 0.57286(5) 0.07351(10) 0.0209(2) Uani 1 1 d . .
C22 C 0.39196(11) 0.54054(5) 0.19216(11) 0.0215(2) Uani 1 1 d . .
C24 C 0.52356(11) 0.52496(5) 0.24567(11) 0.0235(2) Uani 1 1 d . .
C25 C 0.15472(11) 0.54826(6) 0.20999(10) 0.0221(2) Uani 1 1 d . .
C26 C 0.04470(12) 0.50920(6) 0.19825(13) 0.0313(3) Uani 1 1 d . .
H26 H 0.0537 0.4638 0.2086 0.038 Uiso 1 1 calc R U
C27 C -0.07782(13) 0.53647(7) 0.17154(14) 0.0384(3) Uani 1 1 d . .
H27 H -0.1527 0.5098 0.1645 0.046 Uiso 1 1 calc R U
C28 C -0.09146(12) 0.60253(7) 0.15507(12) 0.0342(3) Uani 1 1 d . .
H28 H -0.1758 0.6211 0.1377 0.041 Uiso 1 1 calc R U
C29 C 0.01723(12) 0.64175(6) 0.16383(11) 0.0283(3) Uani 1 1 d . .
H29 H 0.0077 0.6869 0.1502 0.034 Uiso 1 1 calc R U
C30 C 0.14004(11) 0.61472(6) 0.19261(11) 0.0245(2) Uani 1 1 d . .
H30 H 0.2147 0.6417 0.2005 0.029 Uiso 1 1 calc R U
C23 C 0.28662(11) 0.52134(5) 0.24854(11) 0.0216(2) Uani 1 1 d . .

loop_
_atom_site_aniso_label
_atom_site_aniso_U_11
_atom_site_aniso_U_22
_atom_site_aniso_U_33
_atom_site_aniso_U_23
_atom_site_aniso_U_13
_atom_site_aniso_U_12
C7 0.0192(5) 0.0217(6) 0.0214(5) 0.0014(4) 0.0046(4) -0.0008(4)
C6 0.0220(5) 0.0220(6) 0.0205(5) -0.0008(4) 0.0038(4) 0.0015(4)
O5 0.0238(4) 0.0348(5) 0.0308(5) 0.0085(4) 0.0020(3) 0.0060(3)
C5 0.0245(6) 0.0229(6) 0.0259(6) 0.0016(4) 0.0032(4) -0.0011(4)
O4 0.0181(4) 0.0325(5) 0.0306(4) 0.0059(3) 0.0052(3) 0.0028(3)
C4 0.0351(7) 0.0228(6) 0.0298(6) 0.0043(5) 0.0039(5) -0.0012(5)
C3 0.0346(7) 0.0286(7) 0.0373(7) 0.0084(5) 0.0002(5) 0.0076(5)
O2 0.0246(4) 0.0276(5) 0.0399(5) 0.0088(4) 0.0079(4) -0.0040(3)
N2 0.0214(5) 0.0285(5) 0.0321(5) 0.0091(4) 0.0067(4) 0.0020(4)
C2 0.0233(6) 0.0355(7) 0.0399(7) 0.0060(6) 0.0018(5) 0.0060(5)
O1 0.0181(4) 0.0299(5) 0.0398(5) 0.0084(4) 0.0056(3) 0.0001(3)
N1 0.0184(5) 0.0220(5) 0.0350(5) 0.0055(4) 0.0020(4) -0.0007(4)
C1 0.0228(6) 0.0248(6) 0.0288(6) 0.0022(5) 0.0057(5) 0.0005(5)
C8 0.0204(5) 0.0243(6) 0.0258(6) 0.0030(4) 0.0053(4) 0.0007(4)
C9 0.0213(5) 0.0213(6) 0.0189(5) 0.0004(4) 0.0045(4) -0.0010(4)
C10 0.0199(5) 0.0246(6) 0.0221(5) 0.0055(4) 0.0006(4) -0.0017(4)
C11 0.0275(6) 0.0227(6) 0.0325(6) 0.0044(5) -0.0020(5) -0.0006(5)
C12 0.0368(7) 0.0257(7) 0.0463(8) 0.0082(6) -0.0110(6) -0.0084(5)
C13 0.0254(7) 0.0449(8) 0.0482(8) 0.0194(7) -0.0051(6) -0.0140(6)
C14 0.0224(6) 0.0515(9) 0.0393(7) 0.0114(6) 0.0071(5) -0.0030(6)
C15 0.0234(6) 0.0352(7) 0.0278(6) 0.0028(5) 0.0042(5) -0.0015(5)
C16 0.0228(6) 0.0203(6) 0.0268(6) 0.0004(4) 0.0042(4) 0.0022(4)
C17 0.0259(6) 0.0286(6) 0.0316(6) -0.0010(5) 0.0105(5) -0.0013(5)
C18 0.0368(7) 0.0277(6) 0.0249(6) 0.0010(5) 0.0111(5) -0.0013(5)
C19 0.0331(6) 0.0270(6) 0.0225(6) 0.0002(5) 0.0032(5) 0.0043(5)
C20 0.0237(6) 0.0247(6) 0.0245(6) -0.0009(4) 0.0027(4) 0.0029(4)
C21 0.0216(5) 0.0180(5) 0.0238(6) -0.0016(4) 0.0055(4) 0.0009(4)
C22 0.0191(5) 0.0204(5) 0.0248(6) 0.0012(4) 0.0034(4) 0.0025(4)
C24 0.0221(6) 0.0215(6) 0.0273(6) 0.0018(4) 0.0054(5) 0.0019(4)
C25 0.0202(5) 0.0251(6) 0.0214(5) 0.0004(4) 0.0049(4) 0.0008(4)
C26 0.0255(6) 0.0270(6) 0.0409(7) 0.0019(5) 0.0040(5) -0.0022(5)
C27 0.0210(6) 0.0416(8) 0.0516(8) -0.0011(6) 0.0022(6) -0.0053(5)
C28 0.0213(6) 0.0435(8) 0.0365(7) -0.0016(6) 0.0001(5) 0.0071(5)
C29 0.0312(6) 0.0281(6) 0.0259(6) 0.0002(5) 0.0051(5) 0.0075(5)
C30 0.0228(6) 0.0246(6) 0.0268(6) -0.0002(5) 0.0060(4) 0.0000(5)
C23 0.0221(6) 0.0185(5) 0.0242(6) -0.0013(4) 0.0033(4) -0.0003(4)

loop_
_atom_type_symbol
_atom_type_description
_atom_type_scat_dispersion_real
_atom_type_scat_dispersion_imag
_atom_type_scat_source
C C 0.0181 0.0091 'International Tables Vol C Tables 4.2.6.8 and 6.1.1.4'
H H 0.0000 0.0000 'International Tables Vol C Tables 4.2.6.8 and 6.1.1.4'
O O 0.0492 0.0322 'International Tables Vol C Tables 4.2.6.8 and 6.1.1.4'
N N 0.0311 0.0180 'International Tables Vol C Tables 4.2.6.8 and 6.1.1.4'

loop_
_geom_angle_atom_site_label_1
_geom_angle_atom_site_label_2
_geom_angle_atom_site_label_3
_geom_angle
C9 C7 C8 121.12(10)
C9 C7 C6 132.70(10)
C8 C7 C6 106.07(9)
C5 C6 C1 117.50(10)
C5 C6 C7 136.68(10)
C1 C6 C7 105.64(10)
C4 C5 C6 119.02(11)
C4 C5 H5 120.5
C6 C5 H5 120.5
C24 O4 C16 107.40(9)
C3 C4 C5 121.64(12)
C3 C4 H4 119.2
C5 C4 H4 119.2
C4 C3 C2 120.49(12)
C4 C3 H3 119.8
C2 C3 H3 119.8
C23 N2 H2A 120.0
C23 N2 H2B 120.0
H2A N2 H2B 120.0
C1 C2 C3 116.73(12)
C1 C2 H2 121.6
C3 C2 H2 121.6
C8 O1 C1 107.21(9)
C9 N1 H1A 120.0
C9 N1 H1B 120.0
H1A N1 H1B 120.0
C2 C1 O1 123.76(11)
C2 C1 C6 124.62(11)
O1 C1 C6 111.55(10)
O2 C8 O1 119.08(10)
O2 C8 C7 131.46(11)
O1 C8 C7 109.45(10)
N1 C9 C7 121.51(10)
N1 C9 C10 115.83(10)
C7 C9 C10 122.65(10)
C11 C10 C15 119.32(11)
C11 C10 C9 120.55(11)
C15 C10 C9 120.03(11)
C12 C11 C10 120.04(12)
C12 C11 H11 120.0
C10 C11 H11 120.0
C13 C12 C11 120.23(13)
C13 C12 H12 119.9
C11 C12 H12 119.9
C14 C13 C12 120.00(12)
C14 C13 H13 120.0
C12 C13 H13 120.0
C13 C14 C15 120.15(13)
C13 C14 H14 119.9
C15 C14 H14 119.9
C14 C15 C10 120.23(13)
C14 C15 H15 119.9
C10 C15 H15 119.9
C17 C16 O4 124.20(10)
C17 C16 C21 124.40(11)
O4 C16 C21 111.38(10)
C16 C17 C18 116.66(11)
C16 C17 H17 121.7
C18 C17 H17 121.7
C17 C18 C19 120.43(11)
C17 C18 H18 119.8
C19 C18 H18 119.8
C20 C19 C18 121.88(11)
C20 C19 H19 119.1
C18 C19 H19 119.1
C19 C20 C21 118.74(11)
C19 C20 H20 120.6
C21 C20 H20 120.6
C20 C21 C16 117.87(10)
C20 C21 C22 136.25(10)
C16 C21 C22 105.78(10)
C23 C22 C24 121.88(10)
C23 C22 C21 131.77(10)
C24 C22 C21 106.19(9)
O5 C24 O4 119.73(10)
O5 C24 C22 131.05(11)
O4 C24 C22 109.20(10)
C26 C25 C30 119.30(11)
C26 C25 C23 121.45(11)
C30 C25 C23 119.13(10)
C27 C26 C25 120.09(12)
C27 C26 H26 120.0
C25 C26 H26 120.0
C28 C27 C26 120.19(12)
C28 C27 H27 119.9
C26 C27 H27 119.9
C27 C28 C29 120.29(12)
C27 C28 H28 119.9
C29 C28 H28 119.9
C28 C29 C30 119.66(12)
C28 C29 H29 120.2
C30 C29 H29 120.2
C29 C30 C25 120.44(11)
C29 C30 H30 119.8
C25 C30 H30 119.8
N2 C23 C22 121.17(10)
N2 C23 C25 116.77(10)
C22 C23 C25 122.02(10)

loop_
_geom_bond_atom_site_label_1
_geom_bond_atom_site_label_2
_geom_bond_distance
C7 C9 1.3933(16)
C7 C8 1.4361(15)
C7 C6 1.4560(15)
C6 C5 1.3947(16)
C6 C1 1.3974(16)
O5 C24 1.2237(15)
C5 C4 1.3926(17)
C5 H5 0.9500
O4 C24 1.3834(14)
O4 C16 1.3897(14)
C4 C3 1.3889(19)
C4 H4 0.9500
C3 C2 1.3915(19)
C3 H3 0.9500
O2 C8 1.2274(14)
N2 C23 1.3347(15)
N2 H2A 0.8800
N2 H2B 0.8800
C2 C1 1.3767(17)
C2 H2 0.9500
O1 C8 1.3836(14)
O1 C1 1.3877(14)
N1 C9 1.3289(15)
N1 H1A 0.8800
N1 H1B 0.8800
C9 C10 1.4880(15)
C10 C11 1.3924(17)
C10 C15 1.3947(17)
C11 C12 1.3889(18)
C11 H11 0.9500
C12 C13 1.386(2)
C12 H12 0.9500
C13 C14 1.381(2)
C13 H13 0.9500
C14 C15 1.3876(18)
C14 H14 0.9500
C15 H15 0.9500
C16 C17 1.3776(17)
C16 C21 1.3965(16)
C17 C18 1.3895(18)
C17 H17 0.9500
C18 C19 1.3913(18)
C18 H18 0.9500
C19 C20 1.3871(17)
C19 H19 0.9500
C20 C21 1.3926(16)
C20 H20 0.9500
C21 C22 1.4537(16)
C22 C23 1.3911(16)
C22 C24 1.4391(16)
C25 C26 1.3924(17)
C25 C30 1.3940(17)
C25 C23 1.4814(15)
C26 C27 1.3846(18)
C26 H26 0.9500
C27 C28 1.384(2)
C27 H27 0.9500
C28 C29 1.3847(19)
C28 H28 0.9500
C29 C30 1.3868(17)
C29 H29 0.9500
C30 H30 0.9500

loop_
_geom_torsion_atom_site_label_1
_geom_torsion_atom_site_label_2
_geom_torsion_atom_site_label_3
_geom_torsion_atom_site_label_4
_geom_torsion
C9 C7 C6 C5 -3.0(2)
C8 C7 C6 C5 173.04(13)
C9 C7 C6 C1 -177.64(12)
C8 C7 C6 C1 -1.59(12)
C1 C6 C5 C4 -0.45(17)
C7 C6 C5 C4 -174.63(12)
C6 C5 C4 C3 -0.20(19)
C5 C4 C3 C2 0.5(2)
C4 C3 C2 C1 -0.1(2)
C3 C2 C1 O1 175.97(12)
C3 C2 C1 C6 -0.6(2)
C8 O1 C1 C2 -174.97(12)
C8 O1 C1 C6 1.97(13)
C5 C6 C1 C2 0.87(18)
C7 C6 C1 C2 176.72(12)
C5 C6 C1 O1 -176.04(10)
C7 C6 C1 O1 -0.19(13)
C1 O1 C8 O2 177.46(11)
C1 O1 C8 C7 -2.98(13)
C9 C7 C8 O2 -1.1(2)
C6 C7 C8 O2 -177.66(12)
C9 C7 C8 O1 179.46(10)
C6 C7 C8 O1 2.85(12)
C8 C7 C9 N1 -5.17(17)
C6 C7 C9 N1 170.39(11)
C8 C7 C9 C10 174.03(10)
C6 C7 C9 C10 -10.41(19)
N1 C9 C10 C11 128.26(12)
C7 C9 C10 C11 -50.98(16)
N1 C9 C10 C15 -48.14(15)
C7 C9 C10 C15 132.61(12)
C15 C10 C11 C12 -0.17(17)
C9 C10 C11 C12 -176.60(11)
C10 C11 C12 C13 -0.93(19)
C11 C12 C13 C14 0.7(2)
C12 C13 C14 C15 0.6(2)
C13 C14 C15 C10 -1.67(19)
C11 C10 C15 C14 1.46(18)
C9 C10 C15 C14 177.91(11)
C24 O4 C16 C17 -176.51(11)
C24 O4 C16 C21 2.04(13)
O4 C16 C17 C18 179.02(11)
C21 C16 C17 C18 0.65(18)
C16 C17 C18 C19 -1.22(18)
C17 C18 C19 C20 0.55(19)
C18 C19 C20 C21 0.76(18)
C19 C20 C21 C16 -1.30(16)
C19 C20 C21 C22 -177.02(12)
C17 C16 C21 C20 0.61(18)
O4 C16 C21 C20 -177.94(10)
C17 C16 C21 C22 177.54(11)
O4 C16 C21 C22 -1.01(13)
C20 C21 C22 C23 0.4(2)
C16 C21 C22 C23 -175.72(12)
C20 C21 C22 C24 175.70(13)
C16 C21 C22 C24 -0.37(12)
C16 O4 C24 O5 179.25(11)
C16 O4 C24 C22 -2.23(12)
C23 C22 C24 O5 -4.2(2)
C21 C22 C24 O5 179.92(12)
C23 C22 C24 O4 177.53(10)
C21 C22 C24 O4 1.62(12)
C30 C25 C26 C27 -1.02(19)
C23 C25 C26 C27 175.01(12)
C25 C26 C27 C28 0.7(2)
C26 C27 C28 C29 0.7(2)
C27 C28 C29 C30 -1.73(19)
C28 C29 C30 C25 1.41(18)
C26 C25 C30 C29 -0.04(17)
C23 C25 C30 C29 -176.16(10)
C24 C22 C23 N2 -10.59(17)
C21 C22 C23 N2 164.15(11)
C24 C22 C23 C25 166.94(10)
C21 C22 C23 C25 -18.33(19)
C26 C25 C23 N2 -43.69(16)
C30 C25 C23 N2 132.35(12)
C26 C25 C23 C22 138.69(12)
C30 C25 C23 C22 -45.28(16)
